data_4035994
loop_
_publ_author_name
'Cao, Jun'
'Yang, Fan'
'Sun, Jing'
'Huang, Ying'
'Yan, Chao-Guo'

_publ_section_title
;
 Construction of Unique Eight- or Nine-Membered Polyheterocyclic Systems
 via Multicomponent Reaction of l-Proline, Alkyl Propiolate, and Isatin.
;
_journal_issue 2
_journal_name_full 'The Journal of organic chemistry'
_journal_page_first 622
_journal_page_last 635
_journal_paper_doi 10.1021/acs.joc.8b02457
_journal_volume 84
_journal_year 2019
_chemical_formula_moiety 'C20 H19 Br N2 O5'
_chemical_formula_sum 'C20 H19 Br N2 O5'
_chemical_formula_weight 447.28
_space_group_crystal_system triclinic
_space_group_IT_number 2
_space_group_name_Hall '-P 1'
_space_group_name_H-M_alt 'P -1'
_atom_sites_solution_hydrogens geom
_audit_creation_method SHELXL-2014/7
_cell_angle_alpha 81.811(6)
_cell_angle_beta 87.933(6)
_cell_angle_gamma 82.353(6)
_cell_formula_units_Z 2
_cell_length_a 9.1526(19)
_cell_length_b 9.557(2)
_cell_length_c 11.185(3)
_cell_measurement_reflns_used 8608
_cell_measurement_temperature 296(2)
_cell_measurement_theta_max 27.56
_cell_measurement_theta_min 2.64
_cell_volume 959.6(4)
_computing_structure_refinement 'SHELXL-2014/7 (Sheldrick, 2014)'
_diffrn_ambient_temperature 296(2)
_diffrn_measured_fraction_theta_full 0.994
_diffrn_measured_fraction_theta_max 0.993
_diffrn_measurement_device_type 'CCD area detector'
_diffrn_measurement_method 'phi and omega scans'
_diffrn_radiation_source 'fine-focus sealed tube'
_diffrn_radiation_type MoK\a
_diffrn_radiation_wavelength 0.71073
_diffrn_reflns_av_R_equivalents 0.0299
_diffrn_reflns_av_unetI/netI 0.0307
_diffrn_reflns_Laue_measured_fraction_full 0.994
_diffrn_reflns_Laue_measured_fraction_max 0.993
_diffrn_reflns_limit_h_max 11
_diffrn_reflns_limit_h_min -11
_diffrn_reflns_limit_k_max 12
_diffrn_reflns_limit_k_min -11
_diffrn_reflns_limit_l_max 14
_diffrn_reflns_limit_l_min -14
_diffrn_reflns_number 14792
_diffrn_reflns_point_group_measured_fraction_full 0.994
_diffrn_reflns_point_group_measured_fraction_max 0.993
_diffrn_reflns_theta_full 25.242
_diffrn_reflns_theta_max 27.610
_diffrn_reflns_theta_min 2.245
_exptl_absorpt_coefficient_mu 2.177
_exptl_absorpt_correction_T_max 0.676
_exptl_absorpt_correction_T_min 0.599
_exptl_absorpt_correction_type multi-scan
_exptl_absorpt_process_details sadabs
_exptl_crystal_colour yellow
_exptl_crystal_density_diffrn 1.548
_exptl_crystal_description block
_exptl_crystal_F_000 456
_exptl_crystal_size_max 0.240
_exptl_crystal_size_mid 0.200
_exptl_crystal_size_min 0.180
_refine_diff_density_max 0.308
_refine_diff_density_min -0.618
_refine_diff_density_rms 0.052
_refine_ls_extinction_method none
_refine_ls_goodness_of_fit_ref 1.051
_refine_ls_hydrogen_treatment constr
_refine_ls_matrix_type full
_refine_ls_number_parameters 259
_refine_ls_number_reflns 4430
_refine_ls_number_restraints 0
_refine_ls_restrained_S_all 1.051
_refine_ls_R_factor_all 0.0420
_refine_ls_R_factor_gt 0.0319
_refine_ls_shift/su_max 0.001
_refine_ls_shift/su_mean 0.000
_refine_ls_structure_factor_coef Fsqd
_refine_ls_weighting_details 'w=1/[\s^2^(Fo^2^)+(0.0341P)^2^+0.4845P] where P=(Fo^2^+2Fc^2^)/3'
_refine_ls_weighting_scheme calc
_refine_ls_wR_factor_gt 0.0784
_refine_ls_wR_factor_ref 0.0826
_reflns_Friedel_coverage 0.000
_reflns_number_gt 3721
_reflns_number_total 4430
_reflns_threshold_expression 'I > 2\s(I)'
_cod_data_source_file jo8b02457_si_003.cif
_cod_data_source_block 3g
_cod_database_code 4035994
_shelx_shelxl_version_number 2014/7
_shelx_space_group_comment
;
The symmetry employed for this shelxl refinement is uniquely defined
by the following loop, which should always be used as a source of
symmetry information in preference to the above space-group names.
They are only intended as comments.
;
_shelx_estimated_absorpt_t_min 0.623
_shelx_estimated_absorpt_t_max 0.695

loop_
_space_group_symop_operation_xyz
'x, y, z'
'-x, -y, -z'

loop_
_atom_site_label
_atom_site_type_symbol
_atom_site_fract_x
_atom_site_fract_y
_atom_site_fract_z
_atom_site_U_iso_or_equiv
_atom_site_adp_type
_atom_site_occupancy
_atom_site_site_symmetry_order
_atom_site_calc_flag
_atom_site_refinement_flags_posn
_atom_site_refinement_flags_adp
_atom_site_refinement_flags_occupancy
_atom_site_disorder_assembly
_atom_site_disorder_group
Br1 Br 1.05699(3) 0.87654(2) 0.29552(2) 0.04980(10) Uani 1 1 d . . . . .
C1 C 0.81176(19) 0.57255(19) 0.46161(16) 0.0270(4) Uani 1 1 d . . . . .
C2 C 0.8904(2) 0.6488(2) 0.37441(17) 0.0314(4) Uani 1 1 d . . . . .
H2 H 0.9018 0.6268 0.2960 0.038 Uiso 1 1 calc R U . . .
C3 C 0.9518(2) 0.7608(2) 0.41082(17) 0.0306(4) Uani 1 1 d . . . . .
C4 C 0.9389(2) 0.7928(2) 0.52767(17) 0.0307(4) Uani 1 1 d . . . . .
H4 H 0.9831 0.8681 0.5481 0.037 Uiso 1 1 calc R U . . .
C5 C 0.85991(18) 0.71266(19) 0.61552(16) 0.0260(4) Uani 1 1 d . . . . .
C6 C 0.79416(18) 0.60300(19) 0.58064(16) 0.0254(3) Uani 1 1 d . . . . .
C7 C 0.70599(19) 0.49622(19) 0.65038(16) 0.0263(4) Uani 1 1 d . . . . .
H7 H 0.7746 0.4305 0.7037 0.032 Uiso 1 1 calc R U . . .
C8 C 0.6631(2) 0.4120(2) 0.55130(18) 0.0324(4) Uani 1 1 d . . . . .
C9 C 0.4999(2) 0.67191(19) 0.72848(17) 0.0291(4) Uani 1 1 d . . . . .
H9 H 0.4184 0.6758 0.7806 0.035 Uiso 1 1 calc R U . . .
C10 C 0.57426(19) 0.54251(19) 0.72742(16) 0.0260(4) Uani 1 1 d . . . . .
C11 C 0.5299(2) 0.4224(2) 0.81646(17) 0.0312(4) Uani 1 1 d . . . . .
C12 C 0.3343(3) 0.3375(3) 0.9356(3) 0.0661(8) Uani 1 1 d . . . . .
H12A H 0.3537 0.2445 0.9108 0.099 Uiso 1 1 calc R U . . .
H12B H 0.2302 0.3611 0.9481 0.099 Uiso 1 1 calc R U . . .
H12C H 0.3845 0.3376 1.0095 0.099 Uiso 1 1 calc R U . . .
C13 C 0.5272(2) 0.81304(19) 0.65847(18) 0.0307(4) Uani 1 1 d . . . . .
H13 H 0.5828 0.8007 0.5833 0.037 Uiso 1 1 calc R U . . .
C14 C 0.3829(2) 0.9142(2) 0.6348(2) 0.0450(5) Uani 1 1 d . . . . .
H14A H 0.3919 0.9826 0.5629 0.054 Uiso 0.648(7) 1 calc R U P A 1
H14B H 0.3016 0.8614 0.6251 0.054 Uiso 0.648(7) 1 calc R U P A 1
H14C H 0.3693 0.9423 0.5487 0.054 Uiso 0.352(7) 1 calc R U P A 2
H14D H 0.2994 0.8678 0.6678 0.054 Uiso 0.352(7) 1 calc R U P A 2
C15 C 0.3596(5) 0.9890(5) 0.7476(5) 0.0573(11) Uani 0.648(7) 1 d . . P A 1
H15A H 0.3024 1.0821 0.7290 0.069 Uiso 0.648(7) 1 calc R U P A 1
H15B H 0.3087 0.9327 0.8108 0.069 Uiso 0.648(7) 1 calc R U P A 1
C15' C 0.3955(10) 1.0427(10) 0.6960(10) 0.0573(11) Uani 0.352(7) 1 d . . P A 2
H15C H 0.4209 1.1209 0.6371 0.069 Uiso 0.352(7) 1 calc R U P A 2
H15D H 0.3024 1.0732 0.7346 0.069 Uiso 0.352(7) 1 calc R U P A 2
C16 C 0.5101(3) 1.0024(3) 0.7855(3) 0.0597(7) Uani 1 1 d . . . . .
H16A H 0.5384 1.0944 0.7519 0.072 Uiso 0.648(7) 1 calc R U P A 1
H16B H 0.5149 0.9924 0.8729 0.072 Uiso 0.648(7) 1 calc R U P A 1
H16C H 0.4686 0.9695 0.8639 0.072 Uiso 0.352(7) 1 calc R U P A 2
H16D H 0.5632 1.0820 0.7928 0.072 Uiso 0.352(7) 1 calc R U P A 2
C17 C 0.7410(2) 0.8404(2) 0.78380(17) 0.0301(4) Uani 1 1 d . . . . .
H17 H 0.7606 0.8740 0.8548 0.036 Uiso 1 1 calc R U . . .
C18 C 0.85260(19) 0.75108(19) 0.74074(16) 0.0278(4) Uani 1 1 d . . . . .
C19 C 0.9882(2) 0.7119(2) 0.80777(18) 0.0379(5) Uani 1 1 d . . . . .
C20 C 1.1110(3) 0.7191(5) 0.9899(3) 0.0879(12) Uani 1 1 d . . . . .
H20A H 1.1254 0.6189 1.0189 0.132 Uiso 1 1 calc R U . . .
H20B H 1.1006 0.7719 1.0573 0.132 Uiso 1 1 calc R U . . .
H20C H 1.1944 0.7442 0.9409 0.132 Uiso 1 1 calc R U . . .
N1 N 0.73802(18) 0.45739(17) 0.44903(15) 0.0335(4) Uani 1 1 d . . . . .
H1 H 0.7396 0.4192 0.3838 0.040 Uiso 1 1 calc R U . . .
N2 N 0.60697(18) 0.88670(17) 0.73850(16) 0.0343(4) Uani 1 1 d . . . . .
O1 O 0.57995(18) 0.32240(16) 0.56336(15) 0.0480(4) Uani 1 1 d . . . . .
O2 O 0.61259(18) 0.32154(17) 0.85897(16) 0.0518(4) Uani 1 1 d . . . . .
O3 O 0.38615(17) 0.44083(17) 0.84338(16) 0.0531(4) Uani 1 1 d . . . . .
O4 O 1.10039(18) 0.6489(2) 0.77093(16) 0.0652(6) Uani 1 1 d . . . . .
O5 O 0.97910(17) 0.7529(2) 0.91851(14) 0.0572(5) Uani 1 1 d . . . . .

loop_
_atom_site_aniso_label
_atom_site_aniso_U_11
_atom_site_aniso_U_22
_atom_site_aniso_U_33
_atom_site_aniso_U_23
_atom_site_aniso_U_13
_atom_site_aniso_U_12
Br1 0.06373(17) 0.04748(15) 0.04016(13) -0.00585(9) 0.02068(10) -0.02041(11)
C1 0.0244(8) 0.0292(9) 0.0281(9) -0.0087(7) -0.0035(7) -0.0009(7)
C2 0.0339(10) 0.0364(10) 0.0243(9) -0.0088(7) 0.0009(7) -0.0012(8)
C3 0.0298(9) 0.0318(10) 0.0298(9) -0.0036(7) 0.0056(7) -0.0048(8)
C4 0.0304(9) 0.0323(10) 0.0320(9) -0.0093(8) 0.0035(7) -0.0098(8)
C5 0.0228(8) 0.0303(9) 0.0260(8) -0.0083(7) 0.0001(6) -0.0030(7)
C6 0.0217(8) 0.0291(9) 0.0262(8) -0.0060(7) -0.0001(6) -0.0036(7)
C7 0.0255(8) 0.0256(9) 0.0283(9) -0.0041(7) -0.0018(7) -0.0038(7)
C8 0.0318(9) 0.0296(10) 0.0381(10) -0.0102(8) -0.0031(8) -0.0054(8)
C9 0.0245(8) 0.0308(10) 0.0325(9) -0.0039(7) 0.0002(7) -0.0059(7)
C10 0.0246(8) 0.0282(9) 0.0258(8) -0.0016(7) -0.0025(7) -0.0074(7)
C11 0.0328(10) 0.0310(10) 0.0301(9) -0.0013(8) -0.0022(8) -0.0076(8)
C12 0.0702(17) 0.0600(16) 0.0646(17) 0.0089(13) 0.0296(14) -0.0222(14)
C13 0.0290(9) 0.0273(9) 0.0348(10) -0.0019(7) -0.0013(7) -0.0028(7)
C14 0.0363(11) 0.0368(11) 0.0571(14) 0.0022(10) -0.0056(10) 0.0053(9)
C15 0.045(2) 0.045(3) 0.078(3) -0.014(2) 0.005(2) 0.0133(18)
C15' 0.045(2) 0.045(3) 0.078(3) -0.014(2) 0.005(2) 0.0133(18)
C16 0.0515(14) 0.0459(14) 0.0837(19) -0.0323(13) -0.0019(13) 0.0112(11)
C17 0.0341(10) 0.0312(9) 0.0281(9) -0.0082(7) 0.0045(7) -0.0118(8)
C18 0.0279(9) 0.0322(9) 0.0259(9) -0.0079(7) 0.0026(7) -0.0097(7)
C19 0.0327(10) 0.0535(13) 0.0307(10) -0.0155(9) 0.0009(8) -0.0072(9)
C20 0.0522(16) 0.164(4) 0.0530(17) -0.051(2) -0.0222(13) 0.0080(19)
N1 0.0366(9) 0.0361(9) 0.0324(8) -0.0157(7) -0.0003(7) -0.0101(7)
N2 0.0322(8) 0.0267(8) 0.0453(10) -0.0115(7) 0.0016(7) -0.0020(7)
O1 0.0545(9) 0.0439(9) 0.0530(9) -0.0139(7) 0.0026(7) -0.0262(7)
O2 0.0469(9) 0.0431(9) 0.0583(10) 0.0171(8) -0.0055(8) -0.0039(7)
O3 0.0392(8) 0.0473(9) 0.0649(11) 0.0160(8) 0.0173(7) -0.0069(7)
O4 0.0391(9) 0.1098(16) 0.0483(10) -0.0400(10) -0.0100(7) 0.0182(9)
O5 0.0366(8) 0.1059(15) 0.0340(8) -0.0333(9) -0.0055(6) -0.0004(9)

loop_
_atom_type_symbol
_atom_type_description
_atom_type_scat_dispersion_real
_atom_type_scat_dispersion_imag
_atom_type_scat_source
C C 0.0033 0.0016 'International Tables Vol C Tables 4.2.6.8 and 6.1.1.4'
H H 0.0000 0.0000 'International Tables Vol C Tables 4.2.6.8 and 6.1.1.4'
N N 0.0061 0.0033 'International Tables Vol C Tables 4.2.6.8 and 6.1.1.4'
O O 0.0106 0.0060 'International Tables Vol C Tables 4.2.6.8 and 6.1.1.4'
Br Br -0.2901 2.4595 'International Tables Vol C Tables 4.2.6.8 and 6.1.1.4'

loop_
_geom_angle_atom_site_label_1
_geom_angle_atom_site_label_2
_geom_angle_atom_site_label_3
_geom_angle
C2 C1 N1 127.50(17)
C2 C1 C6 123.11(16)
N1 C1 C6 109.39(16)
C1 C2 C3 115.75(16)
C1 C2 H2 122.1
C3 C2 H2 122.1
C4 C3 C2 122.86(17)
C4 C3 Br1 118.20(14)
C2 C3 Br1 118.93(14)
C3 C4 C5 120.49(17)
C3 C4 H4 119.8
C5 C4 H4 119.8
C6 C5 C4 117.75(16)
C6 C5 C18 124.45(16)
C4 C5 C18 117.79(15)
C5 C6 C1 120.00(16)
C5 C6 C7 131.69(16)
C1 C6 C7 108.23(15)
C6 C7 C10 121.23(15)
C6 C7 C8 102.58(14)
C10 C7 C8 111.67(14)
C6 C7 H7 106.8
C10 C7 H7 106.8
C8 C7 H7 106.8
O1 C8 N1 126.86(18)
O1 C8 C7 126.42(18)
N1 C8 C7 106.71(15)
C10 C9 C13 130.09(17)
C10 C9 H9 115.0
C13 C9 H9 115.0
C9 C10 C11 118.29(16)
C9 C10 C7 129.15(16)
C11 C10 C7 112.51(15)
O2 C11 O3 123.49(18)
O2 C11 C10 124.51(18)
O3 C11 C10 112.01(16)
O3 C12 H12A 109.5
O3 C12 H12B 109.5
H12A C12 H12B 109.5
O3 C12 H12C 109.5
H12A C12 H12C 109.5
H12B C12 H12C 109.5
N2 C13 C9 107.38(15)
N2 C13 C14 102.76(16)
C9 C13 C14 111.60(16)
N2 C13 H13 111.6
C9 C13 H13 111.6
C14 C13 H13 111.6
C15' C14 C13 106.7(4)
C15 C14 C13 104.1(2)
C15 C14 H14A 110.9
C13 C14 H14A 110.9
C15 C14 H14B 110.9
C13 C14 H14B 110.9
H14A C14 H14B 109.0
C15' C14 H14C 110.4
C13 C14 H14C 110.4
C15' C14 H14D 110.4
C13 C14 H14D 110.4
H14C C14 H14D 108.6
C16 C15 C14 105.0(3)
C16 C15 H15A 110.7
C14 C15 H15A 110.7
C16 C15 H15B 110.7
C14 C15 H15B 110.7
H15A C15 H15B 108.8
C16 C15' C14 107.7(5)
C16 C15' H15C 110.2
C14 C15' H15C 110.2
C16 C15' H15D 110.2
C14 C15' H15D 110.2
H15C C15' H15D 108.5
C15' C16 N2 103.9(4)
N2 C16 C15 105.4(2)
N2 C16 H16A 110.7
C15 C16 H16A 110.7
N2 C16 H16B 110.7
C15 C16 H16B 110.7
H16A C16 H16B 108.8
C15' C16 H16C 111.0
N2 C16 H16C 111.0
C15' C16 H16D 111.0
N2 C16 H16D 111.0
H16C C16 H16D 109.0
N2 C17 C18 129.24(17)
N2 C17 H17 115.4
C18 C17 H17 115.4
C17 C18 C19 119.58(17)
C17 C18 C5 124.13(17)
C19 C18 C5 115.06(15)
O4 C19 O5 121.57(19)
O4 C19 C18 125.05(18)
O5 C19 C18 113.38(17)
O5 C20 H20A 109.5
O5 C20 H20B 109.5
H20A C20 H20B 109.5
O5 C20 H20C 109.5
H20A C20 H20C 109.5
H20B C20 H20C 109.5
C8 N1 C1 112.48(15)
C8 N1 H1 123.8
C1 N1 H1 123.8
C17 N2 C16 121.39(18)
C17 N2 C13 125.66(15)
C16 N2 C13 111.73(16)
C11 O3 C12 116.42(19)
C19 O5 C20 116.45(18)

loop_
_geom_bond_atom_site_label_1
_geom_bond_atom_site_label_2
_geom_bond_distance
Br1 C3 1.8977(18)
C1 C2 1.374(3)
C1 N1 1.391(2)
C1 C6 1.402(2)
C2 C3 1.388(3)
C2 H2 0.9300
C3 C4 1.381(3)
C4 C5 1.399(3)
C4 H4 0.9300
C5 C6 1.384(2)
C5 C18 1.495(2)
C6 C7 1.499(2)
C7 C10 1.511(2)
C7 C8 1.549(3)
C7 H7 0.9800
C8 O1 1.210(2)
C8 N1 1.359(3)
C9 C10 1.331(3)
C9 C13 1.507(3)
C9 H9 0.9300
C10 C11 1.498(2)
C11 O2 1.196(2)
C11 O3 1.333(2)
C12 O3 1.437(3)
C12 H12A 0.9600
C12 H12B 0.9600
C12 H12C 0.9600
C13 N2 1.481(2)
C13 C14 1.538(3)
C13 H13 0.9800
C14 C15' 1.507(9)
C14 C15 1.531(5)
C14 H14A 0.9700
C14 H14B 0.9700
C14 H14C 0.9700
C14 H14D 0.9700
C15 C16 1.482(5)
C15 H15A 0.9700
C15 H15B 0.9700
C15' C16 1.452(10)
C15' H15C 0.9700
C15' H15D 0.9700
C16 N2 1.469(3)
C16 H16A 0.9700
C16 H16B 0.9700
C16 H16C 0.9700
C16 H16D 0.9700
C17 N2 1.340(3)
C17 C18 1.361(3)
C17 H17 0.9300
C18 C19 1.451(3)
C19 O4 1.209(2)
C19 O5 1.348(2)
C20 O5 1.446(3)
C20 H20A 0.9600
C20 H20B 0.9600
C20 H20C 0.9600
N1 H1 0.8600

loop_
_geom_hbond_atom_site_label_D
_geom_hbond_atom_site_label_H
_geom_hbond_atom_site_label_A
_geom_hbond_distance_DH
_geom_hbond_distance_HA
_geom_hbond_distance_DA
_geom_hbond_angle_DHA
_geom_hbond_site_symmetry_A
N1 H1 O4 0.86 2.33 3.053(2) 141.4 2_766

loop_
_geom_torsion_atom_site_label_1
_geom_torsion_atom_site_label_2
_geom_torsion_atom_site_label_3
_geom_torsion_atom_site_label_4
_geom_torsion
N1 C1 C2 C3 179.09(17)
C6 C1 C2 C3 -0.6(3)
C1 C2 C3 C4 1.6(3)
C1 C2 C3 Br1 -177.95(13)
C2 C3 C4 C5 -0.9(3)
Br1 C3 C4 C5 178.69(14)
C3 C4 C5 C6 -1.0(3)
C3 C4 C5 C18 178.88(17)
C4 C5 C6 C1 2.0(3)
C18 C5 C6 C1 -177.86(16)
C4 C5 C6 C7 178.51(17)
C18 C5 C6 C7 -1.3(3)
C2 C1 C6 C5 -1.2(3)
N1 C1 C6 C5 179.05(16)
C2 C1 C6 C7 -178.52(16)
N1 C1 C6 C7 1.8(2)
C5 C6 C7 C10 52.2(3)
C1 C6 C7 C10 -130.92(17)
C5 C6 C7 C8 177.54(18)
C1 C6 C7 C8 -5.62(18)
C6 C7 C8 O1 -172.9(2)
C10 C7 C8 O1 -41.6(3)
C6 C7 C8 N1 7.65(19)
C10 C7 C8 N1 138.97(16)
C13 C9 C10 C11 174.05(17)
C13 C9 C10 C7 -3.3(3)
C6 C7 C10 C9 14.5(3)
C8 C7 C10 C9 -106.5(2)
C6 C7 C10 C11 -162.94(15)
C8 C7 C10 C11 76.06(19)
C9 C10 C11 O2 -149.2(2)
C7 C10 C11 O2 28.6(3)
C9 C10 C11 O3 30.8(2)
C7 C10 C11 O3 -151.42(17)
C10 C9 C13 N2 -98.0(2)
C10 C9 C13 C14 150.2(2)
N2 C13 C14 C15' 3.8(5)
C9 C13 C14 C15' 118.6(5)
N2 C13 C14 C15 -28.0(3)
C9 C13 C14 C15 86.7(3)
C13 C14 C15 C16 33.7(4)
C13 C14 C15' C16 -19.4(8)
C14 C15' C16 N2 26.7(7)
C14 C15 C16 N2 -25.5(4)
N2 C17 C18 C19 -178.11(19)
N2 C17 C18 C5 15.3(3)
C6 C5 C18 C17 -86.0(2)
C4 C5 C18 C17 94.1(2)
C6 C5 C18 C19 106.8(2)
C4 C5 C18 C19 -73.0(2)
C17 C18 C19 O4 -170.0(2)
C5 C18 C19 O4 -2.2(3)
C17 C18 C19 O5 9.9(3)
C5 C18 C19 O5 177.67(17)
O1 C8 N1 C1 173.4(2)
C7 C8 N1 C1 -7.2(2)
C2 C1 N1 C8 -176.06(18)
C6 C1 N1 C8 3.6(2)
C18 C17 N2 C16 -169.1(2)
C18 C17 N2 C13 24.5(3)
C15' C16 N2 C17 166.7(5)
C15 C16 N2 C17 -160.3(3)
C15' C16 N2 C13 -25.2(5)
C15 C16 N2 C13 7.7(4)
C9 C13 N2 C17 62.7(2)
C14 C13 N2 C17 -179.46(19)
C9 C13 N2 C16 -104.7(2)
C14 C13 N2 C16 13.1(2)
O2 C11 O3 C12 5.0(3)
C10 C11 O3 C12 -175.0(2)
O4 C19 O5 C20 0.7(4)
C18 C19 O5 C20 -179.1(3)
